data_4029242
loop_
_publ_author_name
'Liu, Bin'
'Li, Xiaofang'
'Macio\/lek, Justyna'
'St\;epie\'n, Marcin'
'Chmielewski, Piotr J'

_publ_section_title
;
 Regioselective Internal Carbonylation of the 2-Aza-21-carbaporphyrin:
 Access to Configurationally Stable Chiral Porphyrinoids.
;
_journal_issue 7
_journal_name_full 'The Journal of organic chemistry'
_journal_page_first 3129
_journal_page_last 3139
_journal_paper_doi 10.1021/jo500272t
_journal_volume 79
_journal_year 2014
_chemical_formula_moiety 'C49 H34 N4 O'
_chemical_formula_sum 'C49 H34 N4 O'
_chemical_formula_weight 694.80
_chemical_name_systematic
; 
 ? 
;
_space_group_IT_number 14
_symmetry_cell_setting monoclinic
_symmetry_space_group_name_Hall '-P 2ybc'
_symmetry_space_group_name_H-M 'P 1 21/c 1'
_atom_sites_solution_hydrogens geom
_atom_sites_solution_primary direct
_atom_sites_solution_secondary difmap
_audit_creation_method SHELXL-97
_cell_angle_alpha 90.00
_cell_angle_beta 94.824(7)
_cell_angle_gamma 90.00
_cell_formula_units_Z 2
_cell_length_a 14.5162(12)
_cell_length_b 8.5913(10)
_cell_length_c 15.4670(14)
_cell_measurement_reflns_used 1298
_cell_measurement_temperature 100(2)
_cell_measurement_theta_max 77.7248
_cell_measurement_theta_min 2.8648
_cell_volume 1922.1(3)
_computing_cell_refinement
;
CrysAlis RED, Oxford Diffraction Ltd.,
Version 1.171.33.66 (release 28-04-2010 CrysAlis171 .NET)
(compiled Apr 28 2010,14:27:37)
;
_computing_data_collection
;
CrysAlis CCD, Oxford Diffraction Ltd.,
Version 1.171.33.66 (release 28-04-2010 CrysAlis171 .NET)
(compiled Apr 28 2010,14:27:37)
;
_computing_data_reduction
;
CrysAlis RED, Oxford Diffraction Ltd.,
Version 1.171.33.66 (release 28-04-2010 CrysAlis171 .NET)
(compiled Apr 28 2010,14:27:37)
;
_computing_structure_refinement 'SHELXL-97 (Sheldrick, 1997)'
_computing_structure_solution 'SHELXS-97 (Sheldrick, 1990)'
_diffrn_ambient_temperature 100(2)
_diffrn_detector_area_resol_mean 8.1956
_diffrn_measured_fraction_theta_full 0.981
_diffrn_measured_fraction_theta_max 0.981
_diffrn_measurement_device_type 'Xcalibur, Onyx'
_diffrn_measurement_method '\w scans'
_diffrn_radiation_monochromator graphite
_diffrn_radiation_source 'fine-focus sealed tube'
_diffrn_radiation_type CuK\a
_diffrn_radiation_wavelength 1.54178
_diffrn_reflns_av_R_equivalents 0.0685
_diffrn_reflns_av_sigmaI/netI 0.0972
_diffrn_reflns_limit_h_max 17
_diffrn_reflns_limit_h_min -17
_diffrn_reflns_limit_k_max 9
_diffrn_reflns_limit_k_min -10
_diffrn_reflns_limit_l_max 18
_diffrn_reflns_limit_l_min -18
_diffrn_reflns_number 9229
_diffrn_reflns_theta_full 72.42
_diffrn_reflns_theta_max 72.42
_diffrn_reflns_theta_min 3.05
_exptl_absorpt_coefficient_mu 0.564
_exptl_absorpt_correction_type none
_exptl_crystal_colour brown
_exptl_crystal_density_diffrn 1.201
_exptl_crystal_density_method 'not measured'
_exptl_crystal_description needle
_exptl_crystal_F_000 728
_exptl_crystal_size_max 0.11
_exptl_crystal_size_mid 0.02
_exptl_crystal_size_min 0.01
_refine_diff_density_max 0.593
_refine_diff_density_min -0.424
_refine_diff_density_rms 0.071
_refine_ls_extinction_method none
_refine_ls_goodness_of_fit_ref 1.445
_refine_ls_hydrogen_treatment constr
_refine_ls_matrix_type full
_refine_ls_number_parameters 253
_refine_ls_number_reflns 3735
_refine_ls_number_restraints 52
_refine_ls_restrained_S_all 1.469
_refine_ls_R_factor_all 0.1543
_refine_ls_R_factor_gt 0.0987
_refine_ls_shift/su_max 0.000
_refine_ls_shift/su_mean 0.000
_refine_ls_structure_factor_coef Fsqd
_refine_ls_weighting_details 'calc w=1/[\s^2^(Fo^2^)+(0.0500P)^2^+0.0000P] where P=(Fo^2^+2Fc^2^)/3'
_refine_ls_weighting_scheme calc
_refine_ls_wR_factor_gt 0.2186
_refine_ls_wR_factor_ref 0.2296
_reflns_number_gt 1652
_reflns_number_total 3735
_reflns_threshold_expression >2sigma(I)
_cod_data_source_file jo500272t_si_003.cif
_cod_data_source_block oncp
_cod_depositor_comments
;Adding full bibliography for
 ./tmp-cod-update-bibliographies-12971/cifs/4029242.cif.
;
_cod_original_sg_symbol_H-M P21/c
_cod_database_code 4029242

loop_
_symmetry_equiv_pos_as_xyz
'x, y, z'
'-x, y+1/2, -z+1/2'
'-x, -y, -z'
'x, -y-1/2, z-1/2'

loop_
_atom_site_label
_atom_site_type_symbol
_atom_site_fract_x
_atom_site_fract_y
_atom_site_fract_z
_atom_site_U_iso_or_equiv
_atom_site_adp_type
_atom_site_occupancy
_atom_site_symmetry_multiplicity
_atom_site_calc_flag
_atom_site_refinement_flags
C1 C 0.1749(3) 0.0835(7) 0.1410(3) 0.0504(11) Uani 1 1 d U
N2 N 0.1814(3) 0.1157(6) 0.2331(3) 0.0655(12) Uani 1 1 d U
C3 C 0.0952(4) 0.1014(6) 0.2617(3) 0.0549(11) Uani 1 1 d U
H3A H 0.0798 0.1189 0.3194 0.066 Uiso 1 1 calc R
C4 C 0.0313(3) 0.0551(7) 0.1892(3) 0.0504(11) Uani 1 1 d U
C5 C -0.0628(3) 0.0354(6) 0.1936(3) 0.0492(13) Uani 1 1 d .
C6 C -0.1338(3) 0.0022(6) 0.1264(3) 0.0511(13) Uani 1 1 d .
C7 C -0.2235(4) -0.0482(7) 0.1459(3) 0.0564(14) Uani 1 1 d .
H7A H -0.2444 -0.0538 0.2024 0.068 Uiso 1 1 calc R
C8 C -0.2732(3) -0.0859(6) 0.0730(3) 0.0475(12) Uani 1 1 d .
H8A H -0.3351 -0.1231 0.0680 0.057 Uiso 1 1 calc R
C9 C -0.2178(3) -0.0607(7) 0.0053(3) 0.0509(12) Uani 1 1 d .
C10 C -0.2397(3) -0.0969(7) -0.0831(3) 0.0520(13) Uani 1 1 d .
C21 C 0.0840(3) 0.0416(6) 0.1180(3) 0.0405(9) Uani 1 1 d U
N22 N -0.1316(3) -0.0040(6) 0.0363(3) 0.0565(12) Uani 1 1 d .
C25 C 0.0680(6) -0.0475(13) 0.0305(6) 0.049(3) Uani 0.50 1 d P
O1 O 0.0119(5) -0.1567(8) 0.0220(4) 0.0506(17) Uani 0.50 1 d P
C51 C -0.0964(3) 0.0538(6) 0.2814(3) 0.0487(12) Uani 1 1 d .
C52 C -0.0678(3) -0.0510(7) 0.3506(3) 0.0496(12) Uani 1 1 d .
H52A H -0.0243 -0.1307 0.3415 0.060 Uiso 1 1 calc R
C53 C -0.1027(3) -0.0373(7) 0.4300(3) 0.0513(13) Uani 1 1 d .
H53A H -0.0820 -0.1075 0.4750 0.062 Uiso 1 1 calc R
C54 C -0.1669(3) 0.0751(7) 0.4467(3) 0.0523(13) Uani 1 1 d .
C55 C -0.1947(3) 0.1803(7) 0.3805(3) 0.0527(13) Uani 1 1 d .
H55A H -0.2376 0.2605 0.3905 0.063 Uiso 1 1 calc R
C56 C -0.1593(3) 0.1670(6) 0.2995(3) 0.0502(12) Uani 1 1 d .
H56A H -0.1794 0.2388 0.2551 0.060 Uiso 1 1 calc R
C57 C -0.2065(4) 0.0915(8) 0.5349(3) 0.0681(16) Uani 1 1 d .
H57A H -0.2508 0.1779 0.5328 0.102 Uiso 1 1 calc R
H57B H -0.1562 0.1124 0.5797 0.102 Uiso 1 1 calc R
H57C H -0.2379 -0.0051 0.5488 0.102 Uiso 1 1 calc R
C101 C -0.3342(4) -0.1562(10) -0.1115(4) 0.0776(13) Uani 1 1 d U
C102 C -0.4138(4) -0.0710(10) -0.0960(4) 0.0842(14) Uani 1 1 d U
H10C H -0.4077 0.0247 -0.0653 0.101 Uiso 1 1 calc R
C103 C -0.5009(4) -0.1249(11) -0.1249(4) 0.0907(14) Uani 1 1 d U
H10E H -0.5540 -0.0658 -0.1141 0.109 Uiso 1 1 calc R
C104 C -0.5106(4) -0.2603(12) -0.1680(4) 0.0953(14) Uani 1 1 d U
C105 C -0.4348(4) -0.3447(10) -0.1815(4) 0.0886(14) Uani 1 1 d U
H10D H -0.4422 -0.4413 -0.2112 0.106 Uiso 1 1 calc R
C106 C -0.3464(4) -0.2948(10) -0.1533(4) 0.0803(13) Uani 1 1 d U
H10B H -0.2944 -0.3575 -0.1633 0.096 Uiso 1 1 calc R
C107 C -0.6082(4) -0.3166(11) -0.1991(5) 0.111(2) Uani 1 1 d U
H10F H -0.6041 -0.4166 -0.2290 0.166 Uiso 1 1 calc R
H10G H -0.6381 -0.2399 -0.2391 0.166 Uiso 1 1 calc R
H10H H -0.6447 -0.3293 -0.1491 0.166 Uiso 1 1 calc R

loop_
_atom_site_aniso_label
_atom_site_aniso_U_11
_atom_site_aniso_U_22
_atom_site_aniso_U_33
_atom_site_aniso_U_23
_atom_site_aniso_U_13
_atom_site_aniso_U_12
C1 0.0428(16) 0.053(3) 0.0549(19) -0.006(2) 0.0004(16) 0.003(2)
N2 0.0602(18) 0.078(3) 0.057(2) -0.011(2) 0.0001(16) -0.006(3)
C3 0.062(2) 0.054(3) 0.0493(18) 0.001(2) 0.0031(15) 0.007(3)
C4 0.0501(18) 0.057(3) 0.045(2) 0.011(2) 0.0052(13) 0.008(2)
C5 0.048(3) 0.055(3) 0.044(3) 0.011(2) 0.000(2) 0.009(2)
C6 0.057(3) 0.057(3) 0.039(3) 0.002(2) 0.002(2) 0.014(3)
C7 0.063(3) 0.065(4) 0.041(3) 0.000(3) 0.004(2) 0.012(3)
C8 0.042(2) 0.059(3) 0.042(3) -0.008(2) 0.003(2) -0.004(3)
C9 0.047(3) 0.063(3) 0.042(3) -0.009(2) 0.000(2) 0.003(3)
C10 0.048(3) 0.067(3) 0.040(3) -0.007(2) 0.000(2) 0.013(3)
C21 0.0355(17) 0.041(3) 0.0446(17) 0.0125(18) 0.0008(13) 0.0113(19)
N22 0.052(2) 0.061(3) 0.056(3) -0.005(2) 0.0012(19) 0.005(2)
C25 0.040(5) 0.055(7) 0.051(6) 0.013(5) -0.003(4) 0.024(5)
O1 0.051(4) 0.037(3) 0.061(4) 0.003(3) -0.016(3) -0.002(3)
C51 0.041(3) 0.054(3) 0.050(3) 0.007(2) -0.001(2) -0.001(2)
C52 0.047(3) 0.056(3) 0.045(3) 0.005(2) -0.002(2) 0.000(3)
C53 0.053(3) 0.055(3) 0.044(3) 0.006(2) -0.004(2) -0.010(3)
C54 0.049(3) 0.069(4) 0.038(3) -0.002(3) 0.002(2) -0.019(3)
C55 0.049(3) 0.052(3) 0.057(3) -0.004(2) 0.001(2) -0.002(3)
C56 0.046(3) 0.060(3) 0.043(3) 0.002(2) -0.002(2) -0.006(3)
C57 0.087(4) 0.072(4) 0.046(3) -0.001(3) 0.006(3) -0.006(4)
C101 0.046(2) 0.135(4) 0.053(2) -0.031(2) 0.0053(18) 0.001(2)
C102 0.049(2) 0.143(4) 0.060(2) -0.034(2) 0.0016(18) 0.004(2)
C103 0.050(2) 0.154(4) 0.068(2) -0.034(2) 0.0007(19) 0.003(2)
C104 0.052(2) 0.160(4) 0.073(2) -0.037(2) -0.0006(19) -0.006(2)
C105 0.049(2) 0.148(4) 0.069(2) -0.035(2) 0.0030(19) -0.009(2)
C106 0.046(2) 0.137(4) 0.059(2) -0.032(2) 0.0048(18) -0.004(2)
C107 0.062(3) 0.178(5) 0.091(4) -0.044(4) 0.000(3) -0.012(3)

loop_
_atom_type_symbol
_atom_type_description
_atom_type_scat_dispersion_real
_atom_type_scat_dispersion_imag
_atom_type_scat_source
C C 0.0181 0.0091 'International Tables Vol C Tables 4.2.6.8 and 6.1.1.4'
H H 0.0000 0.0000 'International Tables Vol C Tables 4.2.6.8 and 6.1.1.4'
N N 0.0311 0.0180 'International Tables Vol C Tables 4.2.6.8 and 6.1.1.4'
O O 0.0492 0.0322 'International Tables Vol C Tables 4.2.6.8 and 6.1.1.4'

loop_
_geom_angle_atom_site_label_1
_geom_angle_atom_site_label_2
_geom_angle_atom_site_label_3
_geom_angle
_geom_angle_site_symmetry_1
_geom_angle_site_symmetry_3
C10 C1 C21 123.4(4) 3 .
C10 C1 N2 130.0(4) 3 .
C21 C1 N2 106.5(4) . .
C3 N2 C1 108.5(4) . .
N2 C3 C4 108.5(4) . .
N2 C3 H3A 125.8 . .
C4 C3 H3A 125.8 . .
C5 C4 C21 129.5(5) . .
C5 C4 C3 124.4(5) . .
C21 C4 C3 106.0(4) . .
C4 C5 C6 130.1(5) . .
C4 C5 C51 115.6(4) . .
C6 C5 C51 114.3(4) . .
N22 C6 C7 107.3(4) . .
N22 C6 C5 131.0(5) . .
C7 C6 C5 121.5(4) . .
C8 C7 C6 109.6(5) . .
C8 C7 H7A 125.2 . .
C6 C7 H7A 125.2 . .
C7 C8 C9 107.1(5) . .
C7 C8 H8A 126.4 . .
C9 C8 H8A 126.4 . .
N22 C9 C8 110.9(4) . .
N22 C9 C10 122.3(5) . .
C8 C9 C10 126.7(5) . .
C1 C10 C9 120.5(5) 3 .
C1 C10 C101 120.3(4) 3 .
C9 C10 C101 119.1(5) . .
C1 C21 C4 110.4(4) . .
C1 C21 C25 114.9(5) . .
C4 C21 C25 132.4(6) . .
C9 N22 C6 105.1(4) . .
C9 N22 C25 116.9(5) . 3
C6 N22 C25 137.6(5) . 3
O1 C25 N22 125.6(9) . 3
O1 C25 C21 120.9(8) . .
N22 C25 C21 113.3(7) 3 .
C56 C51 C52 116.6(5) . .
C56 C51 C5 122.2(5) . .
C52 C51 C5 121.2(5) . .
C53 C52 C51 120.6(5) . .
C53 C52 H52A 119.7 . .
C51 C52 H52A 119.7 . .
C52 C53 C54 122.2(5) . .
C52 C53 H53A 118.9 . .
C54 C53 H53A 118.9 . .
C53 C54 C55 118.2(5) . .
C53 C54 C57 122.8(5) . .
C55 C54 C57 119.0(5) . .
C56 C55 C54 119.8(5) . .
C56 C55 H55A 120.1 . .
C54 C55 H55A 120.1 . .
C51 C56 C55 122.6(5) . .
C51 C56 H56A 118.7 . .
C55 C56 H56A 118.7 . .
C54 C57 H57A 109.5 . .
C54 C57 H57B 109.5 . .
H57A C57 H57B 109.5 . .
C54 C57 H57C 109.5 . .
H57A C57 H57C 109.5 . .
H57B C57 H57C 109.5 . .
C106 C101 C102 117.5(6) . .
C106 C101 C10 121.2(5) . .
C102 C101 C10 121.3(6) . .
C103 C102 C101 120.8(7) . .
C103 C102 H10C 119.6 . .
C101 C102 H10C 119.6 . .
C104 C103 C102 120.3(7) . .
C104 C103 H10E 119.8 . .
C102 C103 H10E 119.8 . .
C103 C104 C105 119.4(6) . .
C103 C104 C107 119.0(7) . .
C105 C104 C107 121.6(8) . .
C104 C105 C106 122.0(7) . .
C104 C105 H10D 119.0 . .
C106 C105 H10D 119.0 . .
C101 C106 C105 120.0(6) . .
C101 C106 H10B 120.0 . .
C105 C106 H10B 120.0 . .
C104 C107 H10F 109.5 . .
C104 C107 H10G 109.5 . .
H10F C107 H10G 109.5 . .
C104 C107 H10H 109.5 . .
H10F C107 H10H 109.5 . .
H10G C107 H10H 109.5 . .

loop_
_geom_bond_atom_site_label_1
_geom_bond_atom_site_label_2
_geom_bond_distance
_geom_bond_site_symmetry_2
C1 C10 1.358(7) 3
C1 C21 1.385(6) .
C1 N2 1.446(6) .
N2 C3 1.367(7) .
C3 C4 1.449(7) .
C3 H3A 0.9500 .
C4 C5 1.384(7) .
C4 C21 1.398(7) .
C5 C6 1.430(6) .
C5 C51 1.490(7) .
C6 N22 1.399(6) .
C6 C7 1.428(7) .
C7 C8 1.327(6) .
C7 H7A 0.9500 .
C8 C9 1.391(7) .
C8 H8A 0.9500 .
C9 N22 1.390(6) .
C9 C10 1.412(6) .
C10 C1 1.358(7) 3
C10 C101 1.494(7) .
C21 C25 1.555(11) .
N22 C25 1.508(11) 3
C25 O1 1.241(12) .
C25 N22 1.508(11) 3
C51 C56 1.378(7) .
C51 C52 1.433(7) .
C52 C53 1.371(7) .
C52 H52A 0.9500 .
C53 C54 1.381(8) .
C53 H53A 0.9500 .
C54 C55 1.400(7) .
C54 C57 1.532(7) .
C55 C56 1.398(7) .
C55 H55A 0.9500 .
C56 H56A 0.9500 .
C57 H57A 0.9800 .
C57 H57B 0.9800 .
C57 H57C 0.9800 .
C101 C106 1.360(10) .
C101 C102 1.405(8) .
C102 C103 1.385(8) .
C102 H10C 0.9500 .
C103 C104 1.342(11) .
C103 H10E 0.9500 .
C104 C105 1.349(10) .
C104 C107 1.536(8) .
C105 C106 1.389(7) .
C105 H10D 0.9500 .
C106 H10B 0.9500 .
C107 H10F 0.9800 .
C107 H10G 0.9800 .
C107 H10H 0.9800 .

loop_
_geom_torsion_atom_site_label_1
_geom_torsion_atom_site_label_2
_geom_torsion_atom_site_label_3
_geom_torsion_atom_site_label_4
_geom_torsion
_geom_torsion_site_symmetry_1
_geom_torsion_site_symmetry_4
C10 C1 N2 C3 173.3(6) 3 .
C21 C1 N2 C3 -3.3(7) . .
C1 N2 C3 C4 1.6(7) . .
N2 C3 C4 C5 -177.5(5) . .
N2 C3 C4 C21 0.6(6) . .
C21 C4 C5 C6 -3.0(10) . .
C3 C4 C5 C6 174.6(6) . .
C21 C4 C5 C51 178.1(6) . .
C3 C4 C5 C51 -4.3(8) . .
C4 C5 C6 N22 -7.6(10) . .
C51 C5 C6 N22 171.3(5) . .
C4 C5 C6 C7 165.8(6) . .
C51 C5 C6 C7 -15.3(8) . .
N22 C6 C7 C8 1.0(6) . .
C5 C6 C7 C8 -173.7(5) . .
C6 C7 C8 C9 -0.2(7) . .
C7 C8 C9 N22 -0.8(7) . .
C7 C8 C9 C10 174.6(5) . .
N22 C9 C10 C1 2.9(9) . 3
C8 C9 C10 C1 -172.0(6) . 3
N22 C9 C10 C101 -179.5(6) . .
C8 C9 C10 C101 5.6(9) . .
C10 C1 C21 C4 -173.1(5) 3 .
N2 C1 C21 C4 3.8(6) . .
C10 C1 C21 C25 21.8(8) 3 .
N2 C1 C21 C25 -161.4(5) . .
C5 C4 C21 C1 175.2(6) . .
C3 C4 C21 C1 -2.8(6) . .
C5 C4 C21 C25 -23.2(10) . .
C3 C4 C21 C25 158.8(6) . .
C8 C9 N22 C6 1.4(6) . .
C10 C9 N22 C6 -174.3(5) . .
C8 C9 N22 C25 -172.7(6) . 3
C10 C9 N22 C25 11.6(8) . 3
C7 C6 N22 C9 -1.4(6) . .
C5 C6 N22 C9 172.7(6) . .
C7 C6 N22 C25 170.7(7) . 3
C5 C6 N22 C25 -15.2(11) . 3
C1 C21 C25 O1 141.5(7) . .
C4 C21 C25 O1 -19.5(12) . .
C1 C21 C25 N22 -33.8(8) . 3
C4 C21 C25 N22 165.2(5) . 3
C4 C5 C51 C56 118.7(5) . .
C6 C5 C51 C56 -60.4(7) . .
C4 C5 C51 C52 -64.2(7) . .
C6 C5 C51 C52 116.7(5) . .
C56 C51 C52 C53 0.4(7) . .
C5 C51 C52 C53 -176.9(5) . .
C51 C52 C53 C54 0.8(8) . .
C52 C53 C54 C55 -1.7(8) . .
C52 C53 C54 C57 179.9(5) . .
C53 C54 C55 C56 1.6(7) . .
C57 C54 C55 C56 -180.0(5) . .
C52 C51 C56 C55 -0.5(7) . .
C5 C51 C56 C55 176.8(5) . .
C54 C55 C56 C51 -0.5(8) . .
C1 C10 C101 C106 54.2(10) 3 .
C9 C10 C101 C106 -123.4(7) . .
C1 C10 C101 C102 -125.8(7) 3 .
C9 C10 C101 C102 56.6(9) . .
C106 C101 C102 C103 -1.9(11) . .
C10 C101 C102 C103 178.1(6) . .
C101 C102 C103 C104 0.3(12) . .
C102 C103 C104 C105 1.2(13) . .
C102 C103 C104 C107 -180.0(7) . .
C103 C104 C105 C106 -1.0(13) . .
C107 C104 C105 C106 -179.8(7) . .
C102 C101 C106 C105 2.1(10) . .
C10 C101 C106 C105 -177.9(6) . .
C104 C105 C106 C101 -0.7(11) . .

loop_
_platon_squeeze_void_nr
_platon_squeeze_void_average_x
_platon_squeeze_void_average_y
_platon_squeeze_void_average_z
_platon_squeeze_void_volume
_platon_squeeze_void_count_electrons
_platon_squeeze_void_content
1 0.500 0.000 0.500 136 28 ' '
2 0.500 0.500 1.000 136 28 ' '
